data_7002308
loop_
_publ_author_name
'Liu, Hai-Yan'
'Wu, Hua'
'Ma, Jian-Fang'
'Yang, Jin'
'Liu, Ying-Ying'

_publ_section_title
;
 Syntheses, structures, and photoluminescence of a series of silver(I)
 sulfonates with pyrazine derivatives
;
_journal_issue 38
_journal_name_full 'Dalton Transactions'
_journal_page_first 7957
_journal_page_last 7968
_journal_paper_doi 10.1039/b905483a
_journal_year 2009
_chemical_formula_moiety 'C13 H16 Ag N3 O3 S'
_chemical_formula_sum 'C13 H16 Ag N3 O3 S'
_chemical_formula_weight 402.22
_chemical_name_systematic
;
?
;
_space_group_IT_number 61
_symmetry_cell_setting orthorhombic
_symmetry_space_group_name_Hall '-P 2ac 2ab'
_symmetry_space_group_name_H-M 'P b c a'
_atom_sites_solution_hydrogens geom
_atom_sites_solution_primary direct
_atom_sites_solution_secondary difmap
_audit_creation_method SHELXL-97
_cell_angle_alpha 90.00
_cell_angle_beta 90.00
_cell_angle_gamma 90.00
_cell_formula_units_Z 8
_cell_length_a 11.717(3)
_cell_length_b 14.333(5)
_cell_length_c 17.265(4)
_cell_measurement_reflns_used 2834
_cell_measurement_temperature 293(2)
_cell_measurement_theta_max 27.5
_cell_measurement_theta_min 3.1
_cell_volume 2899.5(14)
_computing_cell_refinement PROCESS-AUTO
_computing_data_collection PROCESS-AUTO
_computing_data_reduction PROCESS-AUTO
_computing_molecular_graphics 'SHELXTL-PLUS (Sheldrick, 1990)'
_computing_publication_material SHELXL-97
_computing_structure_refinement 'SHELXL-97 (Sheldrick, 1997)'
_computing_structure_solution 'SHELXS-97 (Sheldrick, 1997)'
_diffrn_ambient_temperature 293(2)
_diffrn_detector_area_resol_mean 10.0
_diffrn_measured_fraction_theta_full 0.998
_diffrn_measured_fraction_theta_max 0.998
_diffrn_measurement_device_type 'Rigaku RAXIS-RAPID'
_diffrn_measurement_method '\w scans'
_diffrn_radiation_monochromator graphite
_diffrn_radiation_source 'fine-focus sealed tube'
_diffrn_radiation_type MoK\a
_diffrn_radiation_wavelength 0.71069
_diffrn_reflns_av_R_equivalents 0.0350
_diffrn_reflns_av_sigmaI/netI 0.0200
_diffrn_reflns_limit_h_max 15
_diffrn_reflns_limit_h_min -15
_diffrn_reflns_limit_k_max 18
_diffrn_reflns_limit_k_min -18
_diffrn_reflns_limit_l_max 22
_diffrn_reflns_limit_l_min -21
_diffrn_reflns_number 25991
_diffrn_reflns_theta_full 25.00
_diffrn_reflns_theta_max 27.48
_diffrn_reflns_theta_min 3.08
_exptl_absorpt_coefficient_mu 1.547
_exptl_absorpt_correction_T_max 0.79
_exptl_absorpt_correction_T_min 0.66
_exptl_absorpt_correction_type multi-scan
_exptl_absorpt_process_details 'SADABS (Sheldrick, 1996)'
_exptl_crystal_colour colorless
_exptl_crystal_density_diffrn 1.843
_exptl_crystal_density_method 'not measured'
_exptl_crystal_description block
_exptl_crystal_F_000 1616
_exptl_crystal_size_max 0.30
_exptl_crystal_size_mid 0.20
_exptl_crystal_size_min 0.15
_refine_diff_density_max 0.700
_refine_diff_density_min -0.598
_refine_diff_density_rms 0.102
_refine_ls_extinction_method none
_refine_ls_goodness_of_fit_ref 1.063
_refine_ls_hydrogen_treatment mixed
_refine_ls_matrix_type full
_refine_ls_number_parameters 198
_refine_ls_number_reflns 3313
_refine_ls_number_restraints 0
_refine_ls_restrained_S_all 1.063
_refine_ls_R_factor_all 0.0340
_refine_ls_R_factor_gt 0.0282
_refine_ls_shift/su_max 0.000
_refine_ls_shift/su_mean 0.000
_refine_ls_structure_factor_coef Fsqd
_refine_ls_weighting_details 'calc w=1/[\s^2^(Fo^2^)+(0.0335P)^2^+2.8360P] where P=(Fo^2^+2Fc^2^)/3'
_refine_ls_weighting_scheme calc
_refine_ls_wR_factor_gt 0.0693
_refine_ls_wR_factor_ref 0.0717
_reflns_number_gt 2834
_reflns_number_total 3313
_reflns_threshold_expression >2sigma(I)
_cod_data_source_file b905483a.txt
_cod_data_source_block 2
_cod_depositor_comments
;
The following automatic conversions were performed:
'_symmetry_cell_setting' value 'Orthorhombic' changed to 'orthorhombic'
according to '/home/saulius/struct/CIF-dictionaries/cif_core.dic'
dictionary named 'cif_core.dic' version 2.4.1 from 2010-06-29.

Automatic conversion script
Id: cif_fix_enum 1527 2010-12-29 10:47:43Z saulius 
;
_cod_database_code 7002308

loop_
_symmetry_equiv_pos_as_xyz
'x, y, z'
'-x+1/2, -y, z+1/2'
'x+1/2, -y+1/2, -z'
'-x, y+1/2, -z+1/2'
'-x, -y, -z'
'x-1/2, y, -z-1/2'
'-x-1/2, y-1/2, z'
'x, -y-1/2, z-1/2'

loop_
_atom_site_label
_atom_site_type_symbol
_atom_site_fract_x
_atom_site_fract_y
_atom_site_fract_z
_atom_site_U_iso_or_equiv
_atom_site_adp_type
_atom_site_occupancy
_atom_site_symmetry_multiplicity
_atom_site_calc_flag
_atom_site_refinement_flags
_atom_site_disorder_assembly
_atom_site_disorder_group
Ag1 Ag 0.053768(16) 0.463700(14) 0.121721(12) 0.03628(8) Uani 1 1 d . . .
S1 S 0.48061(5) 0.19558(4) 0.07630(3) 0.02608(13) Uani 1 1 d . . .
O1 O 0.60450(15) 0.19666(13) 0.07423(12) 0.0387(4) Uani 1 1 d . . .
O3 O 0.43797(16) 0.15517(13) 0.14812(11) 0.0388(4) Uani 1 1 d . . .
N1 N 0.18799(18) 0.45879(15) 0.02514(13) 0.0278(4) Uani 1 1 d . . .
H1N H 0.180(2) 0.5176(19) 0.0067(15) 0.023(6) Uiso 1 1 d . . .
H2N H 0.163(2) 0.418(2) -0.0051(16) 0.029(7) Uiso 1 1 d . . .
N3 N -0.31023(18) 0.44989(14) 0.27101(12) 0.0296(4) Uani 1 1 d . . .
O2 O 0.42940(18) 0.15260(13) 0.00855(11) 0.0401(4) Uani 1 1 d . . .
C4 C 0.3749(2) 0.50264(16) 0.07762(14) 0.0282(5) Uani 1 1 d . . .
C9 C -0.2607(2) 0.37061(16) 0.24868(13) 0.0256(4) Uani 1 1 d . . .
N2 N -0.12179(18) 0.45133(14) 0.17398(12) 0.0297(4) Uani 1 1 d . . .
C1 C 0.43858(19) 0.31462(16) 0.07627(13) 0.0246(4) Uani 1 1 d . . .
C11 C -0.2668(2) 0.52938(17) 0.24360(15) 0.0342(5) Uani 1 1 d . . .
H11 H -0.3016 0.5855 0.2566 0.041 Uiso 1 1 calc R . .
C5 C 0.30032(19) 0.43426(15) 0.04942(13) 0.0233(4) Uani 1 1 d . . .
C10 C -0.1726(2) 0.53062(17) 0.19704(16) 0.0357(6) Uani 1 1 d . . .
H10 H -0.1429 0.5876 0.1809 0.043 Uiso 1 1 calc R . .
C6 C 0.33268(19) 0.34060(15) 0.04764(13) 0.0246(4) Uani 1 1 d . . .
H6 H 0.2835 0.2959 0.0274 0.030 Uiso 1 1 calc R . .
C8 C -0.1670(2) 0.37076(16) 0.19832(13) 0.0252(4) Uani 1 1 d . . .
C7 C 0.3432(2) 0.60382(18) 0.07631(18) 0.0424(7) Uani 1 1 d . . .
H7A H 0.2680 0.6107 0.0551 0.064 Uiso 1 1 calc R . .
H7B H 0.3968 0.6375 0.0449 0.064 Uiso 1 1 calc R . .
H7C H 0.3445 0.6281 0.1281 0.064 Uiso 1 1 calc R . .
C3 C 0.4798(2) 0.47386(18) 0.10589(18) 0.0379(6) Uani 1 1 d . . .
H3 H 0.5302 0.5183 0.1251 0.045 Uiso 1 1 calc R . .
C13 C -0.3079(2) 0.28144(17) 0.27981(17) 0.0378(6) Uani 1 1 d . . .
H13A H -0.3714 0.2947 0.3132 0.057 Uiso 1 1 calc R . .
H13B H -0.2499 0.2494 0.3086 0.057 Uiso 1 1 calc R . .
H13C H -0.3329 0.2429 0.2376 0.057 Uiso 1 1 calc R . .
C2 C 0.5121(2) 0.38075(19) 0.10638(16) 0.0344(5) Uani 1 1 d . . .
H2 H 0.5823 0.3630 0.1267 0.041 Uiso 1 1 calc R . .
C12 C -0.1172(2) 0.28115(17) 0.16962(17) 0.0379(6) Uani 1 1 d . . .
H12A H -0.0541 0.2943 0.1359 0.057 Uiso 1 1 calc R . .
H12B H -0.1744 0.2469 0.1417 0.057 Uiso 1 1 calc R . .
H12C H -0.0912 0.2447 0.2128 0.057 Uiso 1 1 calc R . .

loop_
_atom_site_aniso_label
_atom_site_aniso_U_11
_atom_site_aniso_U_22
_atom_site_aniso_U_33
_atom_site_aniso_U_23
_atom_site_aniso_U_13
_atom_site_aniso_U_12
Ag1 0.02601(11) 0.03740(13) 0.04543(13) 0.00415(8) 0.00312(8) 0.00092(8)
S1 0.0274(3) 0.0200(3) 0.0309(3) 0.0027(2) 0.0038(2) 0.0044(2)
O1 0.0266(9) 0.0335(10) 0.0560(12) 0.0028(8) 0.0068(8) 0.0082(7)
O3 0.0441(11) 0.0329(10) 0.0396(10) 0.0119(8) 0.0097(9) 0.0045(8)
N1 0.0259(10) 0.0229(10) 0.0347(11) -0.0019(9) -0.0038(9) 0.0035(8)
N3 0.0311(11) 0.0260(10) 0.0315(10) -0.0008(8) 0.0049(9) -0.0009(8)
O2 0.0546(12) 0.0259(9) 0.0399(10) -0.0061(7) -0.0049(9) 0.0028(8)
C4 0.0268(12) 0.0212(11) 0.0366(13) -0.0042(9) 0.0030(10) 0.0001(9)
C9 0.0261(11) 0.0241(11) 0.0265(10) 0.0018(9) -0.0019(9) -0.0029(9)
N2 0.0303(10) 0.0273(10) 0.0314(10) 0.0001(8) 0.0055(8) -0.0018(8)
C1 0.0271(11) 0.0215(10) 0.0252(11) -0.0005(8) 0.0024(9) 0.0026(9)
C11 0.0403(14) 0.0223(11) 0.0400(13) 0.0001(10) 0.0065(11) 0.0013(10)
C5 0.0217(10) 0.0230(10) 0.0251(10) 0.0000(8) 0.0016(8) 0.0013(8)
C10 0.0446(15) 0.0226(11) 0.0400(14) 0.0017(10) 0.0104(12) -0.0042(11)
C6 0.0240(11) 0.0204(10) 0.0295(11) -0.0032(8) -0.0004(9) -0.0009(9)
C8 0.0277(11) 0.0240(11) 0.0240(10) -0.0015(8) -0.0032(9) -0.0001(9)
C7 0.0387(14) 0.0220(12) 0.0665(19) -0.0078(12) 0.0058(14) -0.0014(11)
C3 0.0304(13) 0.0296(13) 0.0536(16) -0.0119(11) -0.0076(12) -0.0052(10)
C13 0.0402(15) 0.0262(12) 0.0469(15) 0.0058(11) 0.0100(12) -0.0035(11)
C2 0.0265(12) 0.0331(13) 0.0437(14) -0.0053(10) -0.0084(11) 0.0028(10)
C12 0.0417(15) 0.0268(12) 0.0451(15) -0.0024(11) 0.0104(12) 0.0036(11)

loop_
_atom_type_symbol
_atom_type_description
_atom_type_scat_dispersion_real
_atom_type_scat_dispersion_imag
_atom_type_scat_source
C C 0.0033 0.0016 'International Tables Vol C Tables 4.2.6.8 and 6.1.1.4'
H H 0.0000 0.0000 'International Tables Vol C Tables 4.2.6.8 and 6.1.1.4'
N N 0.0061 0.0033 'International Tables Vol C Tables 4.2.6.8 and 6.1.1.4'
O O 0.0106 0.0060 'International Tables Vol C Tables 4.2.6.8 and 6.1.1.4'
S S 0.1246 0.1234 'International Tables Vol C Tables 4.2.6.8 and 6.1.1.4'
Ag Ag -0.8971 1.1015 'International Tables Vol C Tables 4.2.6.8 and 6.1.1.4'

loop_
_geom_angle_atom_site_label_1
_geom_angle_atom_site_label_2
_geom_angle_atom_site_label_3
_geom_angle
_geom_angle_site_symmetry_1
_geom_angle_site_symmetry_3
_geom_angle_publ_flag
N2 Ag1 N1 156.19(8) . . ?
N2 Ag1 N3 106.54(7) . 6_656 ?
N1 Ag1 N3 95.80(8) . 6_656 ?
N3 Ag1 O3 86.18(7) 6_656 7_665 ?
N1 Ag1 O3 97.21(8) . 7_665 ?
N2 Ag1 O3 92.51(8) . 7_665 ?
O2 S1 O1 113.45(12) . . ?
O2 S1 O3 112.04(12) . . ?
O1 S1 O3 111.59(12) . . ?
O2 S1 C1 107.03(11) . . ?
O1 S1 C1 105.49(11) . . ?
O3 S1 C1 106.68(11) . . ?
C5 N1 Ag1 115.28(15) . . ?
C5 N1 H1N 115.1(17) . . ?
Ag1 N1 H1N 99.2(17) . . ?
C5 N1 H2N 109.6(19) . . ?
Ag1 N1 H2N 103.9(19) . . ?
H1N N1 H2N 113(3) . . ?
C9 N3 C11 117.3(2) . . ?
C9 N3 Ag1 124.79(16) . 6_556 ?
C11 N3 Ag1 116.55(16) . 6_556 ?
C3 C4 C5 117.9(2) . . ?
C3 C4 C7 120.9(2) . . ?
C5 C4 C7 121.2(2) . . ?
N3 C9 C8 121.3(2) . . ?
N3 C9 C13 117.7(2) . . ?
C8 C9 C13 121.0(2) . . ?
C8 N2 C10 117.5(2) . . ?
C8 N2 Ag1 123.72(16) . . ?
C10 N2 Ag1 117.16(16) . . ?
C2 C1 C6 120.5(2) . . ?
C2 C1 S1 119.08(18) . . ?
C6 C1 S1 120.42(17) . . ?
N3 C11 C10 121.9(2) . . ?
N3 C11 H11 119.1 . . ?
C10 C11 H11 119.1 . . ?
C6 C5 C4 120.8(2) . . ?
C6 C5 N1 118.8(2) . . ?
C4 C5 N1 120.4(2) . . ?
N2 C10 C11 121.4(2) . . ?
N2 C10 H10 119.3 . . ?
C11 C10 H10 119.3 . . ?
C1 C6 C5 119.6(2) . . ?
C1 C6 H6 120.2 . . ?
C5 C6 H6 120.2 . . ?
N2 C8 C9 120.4(2) . . ?
N2 C8 C12 118.8(2) . . ?
C9 C8 C12 120.7(2) . . ?
C4 C7 H7A 109.5 . . ?
C4 C7 H7B 109.5 . . ?
H7A C7 H7B 109.5 . . ?
C4 C7 H7C 109.5 . . ?
H7A C7 H7C 109.5 . . ?
H7B C7 H7C 109.5 . . ?
C4 C3 C2 122.0(2) . . ?
C4 C3 H3 119.0 . . ?
C2 C3 H3 119.0 . . ?
C9 C13 H13A 109.5 . . ?
C9 C13 H13B 109.5 . . ?
H13A C13 H13B 109.5 . . ?
C9 C13 H13C 109.5 . . ?
H13A C13 H13C 109.5 . . ?
H13B C13 H13C 109.5 . . ?
C1 C2 C3 119.2(2) . . ?
C1 C2 H2 120.4 . . ?
C3 C2 H2 120.4 . . ?
C8 C12 H12A 109.5 . . ?
C8 C12 H12B 109.5 . . ?
H12A C12 H12B 109.5 . . ?
C8 C12 H12C 109.5 . . ?
H12A C12 H12C 109.5 . . ?
H12B C12 H12C 109.5 . . ?

loop_
_geom_bond_atom_site_label_1
_geom_bond_atom_site_label_2
_geom_bond_distance
_geom_bond_site_symmetry_2
_geom_bond_publ_flag
Ag1 N2 2.253(2) . ?
Ag1 N1 2.293(2) . ?
Ag1 N3 2.451(2) 6_656 ?
Ag1 O3 2.784(2) 7_665 ?
S1 O2 1.4517(19) . ?
S1 O1 1.4521(19) . ?
S1 O3 1.4570(19) . ?
S1 C1 1.776(2) . ?
N1 C5 1.425(3) . ?
N1 H1N 0.91(3) . ?
N1 H2N 0.83(3) . ?
N3 C9 1.333(3) . ?
N3 C11 1.335(3) . ?
N3 Ag1 2.451(2) 6_556 ?
C4 C3 1.386(4) . ?
C4 C5 1.400(3) . ?
C4 C7 1.497(3) . ?
C9 C8 1.400(3) . ?
C9 C13 1.493(3) . ?
N2 C8 1.338(3) . ?
N2 C10 1.343(3) . ?
C1 C2 1.382(3) . ?
C1 C6 1.387(3) . ?
C11 C10 1.366(4) . ?
C11 H11 0.9300 . ?
C5 C6 1.395(3) . ?
C10 H10 0.9300 . ?
C6 H6 0.9300 . ?
C8 C12 1.495(3) . ?
C7 H7A 0.9600 . ?
C7 H7B 0.9600 . ?
C7 H7C 0.9600 . ?
C3 C2 1.387(4) . ?
C3 H3 0.9300 . ?
C13 H13A 0.9600 . ?
C13 H13B 0.9600 . ?
C13 H13C 0.9600 . ?
C2 H2 0.9300 . ?
C12 H12A 0.9600 . ?
C12 H12B 0.9600 . ?
C12 H12C 0.9600 . ?

loop_
_geom_hbond_atom_site_label_D
_geom_hbond_atom_site_label_H
_geom_hbond_atom_site_label_A
_geom_hbond_distance_DH
_geom_hbond_distance_HA
_geom_hbond_distance_DA
_geom_hbond_angle_DHA
_geom_hbond_site_symmetry_A
N1 H2N O1 0.83(3) 2.15(3) 2.977(3) 174(3) 3_455

loop_
_geom_torsion_atom_site_label_1
_geom_torsion_atom_site_label_2
_geom_torsion_atom_site_label_3
_geom_torsion_atom_site_label_4
_geom_torsion
_geom_torsion_site_symmetry_1
_geom_torsion_site_symmetry_2
_geom_torsion_site_symmetry_3
_geom_torsion_site_symmetry_4
_geom_torsion_publ_flag
N2 Ag1 N1 C5 -149.69(17) . . . . ?
N3 Ag1 N1 C5 10.14(17) 6_656 . . . ?
C11 N3 C9 C8 -0.2(3) . . . . ?
Ag1 N3 C9 C8 -166.45(16) 6_556 . . . ?
C11 N3 C9 C13 179.3(2) . . . . ?
Ag1 N3 C9 C13 13.0(3) 6_556 . . . ?
N1 Ag1 N2 C8 84.1(3) . . . . ?
N3 Ag1 N2 C8 -74.9(2) 6_656 . . . ?
N1 Ag1 N2 C10 -110.8(2) . . . . ?
N3 Ag1 N2 C10 90.2(2) 6_656 . . . ?
O2 S1 C1 C2 -148.1(2) . . . . ?
O1 S1 C1 C2 -27.0(2) . . . . ?
O3 S1 C1 C2 91.8(2) . . . . ?
O2 S1 C1 C6 33.0(2) . . . . ?
O1 S1 C1 C6 154.13(19) . . . . ?
O3 S1 C1 C6 -87.1(2) . . . . ?
C9 N3 C11 C10 -2.6(4) . . . . ?
Ag1 N3 C11 C10 164.8(2) 6_556 . . . ?
C3 C4 C5 C6 -2.1(4) . . . . ?
C7 C4 C5 C6 177.1(2) . . . . ?
C3 C4 C5 N1 175.2(2) . . . . ?
C7 C4 C5 N1 -5.7(4) . . . . ?
Ag1 N1 C5 C6 91.9(2) . . . . ?
Ag1 N1 C5 C4 -85.4(2) . . . . ?
C8 N2 C10 C11 0.0(4) . . . . ?
Ag1 N2 C10 C11 -166.0(2) . . . . ?
N3 C11 C10 N2 2.8(4) . . . . ?
C2 C1 C6 C5 -0.1(3) . . . . ?
S1 C1 C6 C5 178.82(17) . . . . ?
C4 C5 C6 C1 1.9(3) . . . . ?
N1 C5 C6 C1 -175.4(2) . . . . ?
C10 N2 C8 C9 -2.8(3) . . . . ?
Ag1 N2 C8 C9 162.28(16) . . . . ?
C10 N2 C8 C12 176.1(2) . . . . ?
Ag1 N2 C8 C12 -18.9(3) . . . . ?
N3 C9 C8 N2 2.9(3) . . . . ?
C13 C9 C8 N2 -176.5(2) . . . . ?
N3 C9 C8 C12 -175.9(2) . . . . ?
C13 C9 C8 C12 4.6(3) . . . . ?
C5 C4 C3 C2 0.4(4) . . . . ?
C7 C4 C3 C2 -178.8(3) . . . . ?
C6 C1 C2 C3 -1.6(4) . . . . ?
S1 C1 C2 C3 179.5(2) . . . . ?
C4 C3 C2 C1 1.4(4) . . . . ?
